data_2233083
loop_
_publ_author_name
'Jin, Yu'

_publ_section_title
;
 Bis(trimethylammonium) naphthalene-1,5-disulfonate
;
_journal_coeditor_code BH2404
_journal_issue 1
_journal_name_full 'Acta Crystallographica Section E'
_journal_page_first o90
_journal_paper_doi 10.1107/S1600536811052718
_journal_volume 68
_journal_year 2012
_chemical_formula_iupac '2C3 H10 N +, C10 H6 O6 S2 2-'
_chemical_formula_moiety '2(C3 H10 N +), C10 H6 O6 S2 2-'
_chemical_formula_sum 'C16 H26 N2 O6 S2'
_chemical_formula_weight 406.51
_chemical_name_systematic
;
Bis(trimethylammonium) naphthalene-1,5-disulfonate
;
_space_group_IT_number 14
_symmetry_cell_setting monoclinic
_symmetry_space_group_name_Hall '-P 2ybc'
_symmetry_space_group_name_H-M 'P 1 21/c 1'
_atom_sites_solution_hydrogens geom
_atom_sites_solution_primary direct
_atom_sites_solution_secondary difmap
_audit_creation_method SHELXL97
_cell_angle_alpha 90.00
_cell_angle_beta 105.81(3)
_cell_angle_gamma 90.00
_cell_formula_units_Z 2
_cell_length_a 8.3428(17)
_cell_length_b 10.502(2)
_cell_length_c 11.742(2)
_cell_measurement_reflns_used 3450
_cell_measurement_temperature 293(2)
_cell_measurement_theta_max 55.28
_cell_measurement_theta_min 6.21
_cell_volume 989.9(4)
_computing_cell_refinement 'CrystalClear (Rigaku, 2005)'
_computing_data_collection 'CrystalClear (Rigaku, 2005)'
_computing_data_reduction 'CrystalClear (Rigaku, 2005)'
_computing_molecular_graphics 'SHELXTL (Sheldrick, 2008)'
_computing_publication_material 'SHELXL97 (Sheldrick, 2008)'
_computing_structure_refinement 'SHELXL97 (Sheldrick, 2008)'
_computing_structure_solution 'SHELXS97 (Sheldrick, 2008)'
_diffrn_ambient_temperature 293(2)
_diffrn_measured_fraction_theta_full 0.999
_diffrn_measured_fraction_theta_max 0.999
_diffrn_measurement_device_type 'Rigaku Mercury CCD'
_diffrn_measurement_method '\w scans'
_diffrn_radiation_monochromator graphite
_diffrn_radiation_source 'fine-focus sealed tube'
_diffrn_radiation_type MoK\a
_diffrn_radiation_wavelength 0.71073
_diffrn_reflns_av_R_equivalents 0.0362
_diffrn_reflns_av_sigmaI/netI 0.0265
_diffrn_reflns_limit_h_max 10
_diffrn_reflns_limit_h_min -10
_diffrn_reflns_limit_k_max 13
_diffrn_reflns_limit_k_min -13
_diffrn_reflns_limit_l_max 15
_diffrn_reflns_limit_l_min -15
_diffrn_reflns_number 10031
_diffrn_reflns_theta_full 27.48
_diffrn_reflns_theta_max 27.48
_diffrn_reflns_theta_min 3.19
_exptl_absorpt_coefficient_mu 0.303
_exptl_absorpt_correction_T_max 1.0000
_exptl_absorpt_correction_T_min 0.4887
_exptl_absorpt_correction_type multi-scan
_exptl_absorpt_process_details '(CrystalClear; Rigaku, 2005)'
_exptl_crystal_colour colourless
_exptl_crystal_density_diffrn 1.364
_exptl_crystal_density_method 'not measured'
_exptl_crystal_description block
_exptl_crystal_F_000 432
_exptl_crystal_size_max 0.3
_exptl_crystal_size_mid 0.3
_exptl_crystal_size_min 0.2
_refine_diff_density_max 0.280
_refine_diff_density_min -0.356
_refine_ls_extinction_coef 0.055(4)
_refine_ls_extinction_expression Fc^*^=kFc[1+0.001xFc^2^\l^3^/sin(2\q)]^-1/4^
_refine_ls_extinction_method 'SHELXL97 (Sheldrick, 2008)'
_refine_ls_goodness_of_fit_ref 1.100
_refine_ls_hydrogen_treatment constr
_refine_ls_matrix_type full
_refine_ls_number_constraints 0
_refine_ls_number_parameters 119
_refine_ls_number_reflns 2265
_refine_ls_number_restraints 0
_refine_ls_restrained_S_all 1.100
_refine_ls_R_factor_all 0.0464
_refine_ls_R_factor_gt 0.0407
_refine_ls_shift/su_max 0.000
_refine_ls_shift/su_mean 0.000
_refine_ls_structure_factor_coef Fsqd
_refine_ls_weighting_details 'calc w=1/[\s^2^(Fo^2^)+(0.0505P)^2^+0.3652P] where P=(Fo^2^+2Fc^2^)/3'
_refine_ls_weighting_scheme calc
_refine_ls_wR_factor_gt 0.1054
_refine_ls_wR_factor_ref 0.1088
_reflns_number_gt 2016
_reflns_number_total 2265
_reflns_threshold_expression I>2\s(I)
_cod_data_source_file bh2404.cif
_cod_data_source_block I
_cod_original_cell_volume 989.8(3)
_cod_original_sg_symbol_H-M 'P 21/c'
_cod_database_code 2233083
_cod_database_fobs_code 2233083

loop_
_symmetry_equiv_pos_as_xyz
'x, y, z'
'-x, y+1/2, -z+1/2'
'-x, -y, -z'
'x, -y-1/2, z-1/2'

loop_
_atom_site_type_symbol
_atom_site_label
_atom_site_fract_x
_atom_site_fract_y
_atom_site_fract_z
_atom_site_U_iso_or_equiv
_atom_site_adp_type
_atom_site_calc_flag
_atom_site_refinement_flags
_atom_site_occupancy
_atom_site_symmetry_multiplicity
C C1 0.7732(3) 0.1761(3) 0.4624(2) 0.0783(8) Uani d . 1 1
H H1B 0.7949 0.2389 0.4090 0.117 Uiso calc R 1 1
H H1C 0.6593 0.1826 0.4647 0.117 Uiso calc R 1 1
H H1D 0.7929 0.0927 0.4357 0.117 Uiso calc R 1 1
C C2 0.8549(4) 0.1033(3) 0.6651(3) 0.0926(10) Uani d . 1 1
H H2B 0.9280 0.1194 0.7423 0.139 Uiso calc R 1 1
H H2C 0.8760 0.0197 0.6395 0.139 Uiso calc R 1 1
H H2D 0.7413 0.1087 0.6683 0.139 Uiso calc R 1 1
C C3 0.8748(4) 0.3266(3) 0.6265(3) 0.0824(9) Uani d . 1 1
H H3B 0.9491 0.3339 0.7046 0.124 Uiso calc R 1 1
H H3C 0.7629 0.3436 0.6293 0.124 Uiso calc R 1 1
H H3D 0.9061 0.3868 0.5749 0.124 Uiso calc R 1 1
C C4 0.4055(2) 0.39604(16) 0.66437(14) 0.0336(4) Uani d . 1 1
H H4A 0.3567 0.3452 0.7105 0.040 Uiso calc R 1 1
C C5 0.37869(18) 0.37009(14) 0.54673(13) 0.0279(3) Uani d . 1 1
C C6 0.44909(18) 0.44781(14) 0.47321(13) 0.0258(3) Uani d . 1 1
C C7 0.4218(2) 0.42584(15) 0.35041(14) 0.0315(4) Uani d . 1 1
H H7A 0.3535 0.3589 0.3146 0.038 Uiso calc R 1 1
C C8 0.4940(2) 0.50113(16) 0.28418(14) 0.0353(4) Uani d . 1 1
H H8A 0.4764 0.4842 0.2040 0.042 Uiso calc R 1 1
N N1 0.88425(18) 0.19790(16) 0.58184(15) 0.0444(4) Uani d . 1 1
H H1E 0.9904 0.1864 0.5772 0.053 Uiso calc R 1 1
O O1 0.3624(2) 0.15499(14) 0.43979(16) 0.0635(5) Uani d . 1 1
O O2 0.21016(15) 0.17580(12) 0.58538(12) 0.0406(3) Uani d . 1 1
O O3 0.11286(19) 0.28226(17) 0.39993(14) 0.0646(5) Uani d . 1 1
S S1 0.25686(5) 0.23499(4) 0.48711(4) 0.03500(17) Uani d . 1 1

loop_
_atom_site_aniso_label
_atom_site_aniso_U_11
_atom_site_aniso_U_22
_atom_site_aniso_U_33
_atom_site_aniso_U_12
_atom_site_aniso_U_13
_atom_site_aniso_U_23
C1 0.0441(12) 0.127(3) 0.0569(15) -0.0063(14) 0.0017(11) -0.0125(16)
C2 0.112(2) 0.086(2) 0.0729(18) -0.0519(19) 0.0134(17) 0.0023(15)
C3 0.0762(18) 0.0563(15) 0.104(2) 0.0190(13) 0.0066(16) -0.0161(14)
C4 0.0363(8) 0.0363(8) 0.0301(8) -0.0014(7) 0.0123(7) 0.0050(6)
C5 0.0247(7) 0.0274(7) 0.0310(8) 0.0002(6) 0.0068(6) 0.0011(6)
C6 0.0256(7) 0.0249(7) 0.0265(7) 0.0029(6) 0.0064(6) 0.0005(6)
C7 0.0347(8) 0.0298(8) 0.0285(8) -0.0014(6) 0.0061(6) -0.0041(6)
C8 0.0423(9) 0.0385(9) 0.0254(7) -0.0014(7) 0.0100(7) -0.0011(6)
N1 0.0267(7) 0.0521(10) 0.0534(10) -0.0035(6) 0.0092(7) -0.0075(8)
O1 0.0751(11) 0.0409(8) 0.0925(12) -0.0193(7) 0.0537(10) -0.0242(8)
O2 0.0332(6) 0.0420(7) 0.0471(7) -0.0069(5) 0.0118(5) 0.0085(5)
O3 0.0455(8) 0.0811(11) 0.0533(9) -0.0226(8) -0.0101(7) 0.0189(8)
S1 0.0322(2) 0.0350(3) 0.0379(3) -0.00957(16) 0.00984(17) -0.00121(16)

loop_
_atom_type_symbol
_atom_type_description
_atom_type_scat_dispersion_real
_atom_type_scat_dispersion_imag
_atom_type_scat_source
C C 0.0033 0.0016 'International Tables Vol C Tables 4.2.6.8 and 6.1.1.4'
H H 0.0000 0.0000 'International Tables Vol C Tables 4.2.6.8 and 6.1.1.4'
N N 0.0061 0.0033 'International Tables Vol C Tables 4.2.6.8 and 6.1.1.4'
O O 0.0106 0.0060 'International Tables Vol C Tables 4.2.6.8 and 6.1.1.4'
S S 0.1246 0.1234 'International Tables Vol C Tables 4.2.6.8 and 6.1.1.4'

loop_
_geom_angle_atom_site_label_1
_geom_angle_atom_site_label_2
_geom_angle_atom_site_label_3
_geom_angle_site_symmetry_1
_geom_angle_site_symmetry_3
_geom_angle
N1 C1 H1B . . 109.5
N1 C1 H1C . . 109.5
H1B C1 H1C . . 109.5
N1 C1 H1D . . 109.5
H1B C1 H1D . . 109.5
H1C C1 H1D . . 109.5
N1 C2 H2B . . 109.5
N1 C2 H2C . . 109.5
H2B C2 H2C . . 109.5
N1 C2 H2D . . 109.5
H2B C2 H2D . . 109.5
H2C C2 H2D . . 109.5
N1 C3 H3B . . 109.5
N1 C3 H3C . . 109.5
H3B C3 H3C . . 109.5
N1 C3 H3D . . 109.5
H3B C3 H3D . . 109.5
H3C C3 H3D . . 109.5
C5 C4 C8 . 3_666 120.29(15)
C5 C4 H4A . . 119.9
C8 C4 H4A 3_666 . 119.9
C4 C5 C6 . . 121.16(14)
C4 C5 S1 . . 118.50(12)
C6 C5 S1 . . 120.33(11)
C7 C6 C6 . 3_666 119.11(17)
C7 C6 C5 . . 123.01(14)
C6 C6 C5 3_666 . 117.88(16)
C8 C7 C6 . . 120.95(15)
C8 C7 H7A . . 119.5
C6 C7 H7A . . 119.5
C7 C8 C4 . 3_666 120.58(15)
C7 C8 H8A . . 119.7
C4 C8 H8A 3_666 . 119.7
C3 N1 C2 . . 110.7(2)
C3 N1 C1 . . 113.8(2)
C2 N1 C1 . . 110.8(2)
C3 N1 H1E . . 107.0
C2 N1 H1E . . 107.0
C1 N1 H1E . . 107.0
O1 S1 O3 . . 114.11(11)
O1 S1 O2 . . 112.49(9)
O3 S1 O2 . . 111.10(8)
O1 S1 C5 . . 105.98(8)
O3 S1 C5 . . 106.41(9)
O2 S1 C5 . . 106.10(8)

loop_
_geom_bond_atom_site_label_1
_geom_bond_atom_site_label_2
_geom_bond_site_symmetry_2
_geom_bond_distance
C1 N1 . 1.473(3)
C1 H1B . 0.9600
C1 H1C . 0.9600
C1 H1D . 0.9600
C2 N1 . 1.460(3)
C2 H2B . 0.9600
C2 H2C . 0.9600
C2 H2D . 0.9600
C3 N1 . 1.459(3)
C3 H3B . 0.9600
C3 H3C . 0.9600
C3 H3D . 0.9600
C4 C5 . 1.365(2)
C4 C8 3_666 1.400(2)
C4 H4A . 0.9300
C5 C6 . 1.426(2)
C5 S1 . 1.7744(16)
C6 C7 . 1.416(2)
C6 C6 3_666 1.424(3)
C7 C8 . 1.359(2)
C7 H7A . 0.9300
C8 C4 3_666 1.400(2)
C8 H8A . 0.9300
N1 H1E . 0.9100
O1 S1 . 1.4338(15)
O2 S1 . 1.4541(13)
O3 S1 . 1.4379(16)

loop_
_geom_hbond_atom_site_label_D
_geom_hbond_atom_site_label_H
_geom_hbond_atom_site_label_A
_geom_hbond_site_symmetry_A
_geom_hbond_distance_DH
_geom_hbond_distance_HA
_geom_hbond_distance_DA
_geom_hbond_angle_DHA
_geom_hbond_publ_flag
N1 H1E O2 1_655 0.91 1.81 2.718(2) 172.6 yes
C1 H1C O1 . 0.96 2.43 3.372(3) 166 yes
C2 H2B O3 4_666 0.96 2.31 3.232(4) 162 yes
N1 H1E S1 1_655 0.91 2.76 3.5967(18) 153.9 no
